data_4303476
loop_
_publ_author_name
'Christopher S. Mullins'
'Craig A. Grapperhaus'
'Brian C. Frye'
'Larry H. Wood'
'Amy J. Hay'
'Robert M. Buchanan'
'Mark S. Mashuta'

_publ_section_title
;
Synthesis and Sulfur Oxygenation of a (N3S)Ni Complex Related to
Nickel-Containing Superoxide Dismutase
;
_journal_name_full 'Inorganic Chemistry'
_journal_page_first 9974
_journal_page_last 9976
_journal_paper_doi 10.1021/ic901246w
_journal_volume 48
_journal_year 2009
_chemical_formula_moiety 'C11 H18 N4 Ni O S, H2 O'
_chemical_formula_sum 'C11 H20 N4 Ni O2 S'
_chemical_formula_weight 331.07
_chemical_name_common
; 
 (N-{2-[(2-mercapto-2-methylpropyl)amino]ethyl}-
 1-methylimidazole-2-carboxamido)nickel(II) 
;
_chemical_name_systematic
; 
 (N-{2-[(2-mercapto-2-methylpropyl)amino]ethyl}-
 1-methylimidazole-2-carboxamido)nickel(II) 
;
_space_group_IT_number 14
_symmetry_cell_setting monoclinic
_symmetry_space_group_name_Hall '-P 2ybc'
_symmetry_space_group_name_H-M 'P 1 21/c 1'
_atom_sites_solution_hydrogens geom
_atom_sites_solution_primary direct
_atom_sites_solution_secondary difmap
_audit_creation_date 'Jan 21, 2005'
_audit_creation_method SHELXL-97
_audit_update_record
;
  Feb_22_2005 text and data added by Mark S. Mashuta
  March_31_2005 text and data added by Mark S. Mashuta
  April_4_2006 text and data added by Mark S. Mashuta
;
_cell_angle_alpha 90.00
_cell_angle_beta 97.407(7)
_cell_angle_gamma 90.00
_cell_formula_units_Z 4
_cell_length_a 24.166(11)
_cell_length_b 5.302(3)
_cell_length_c 11.363(5)
_cell_measurement_reflns_used 4903
_cell_measurement_temperature 100(2)
_cell_measurement_theta_max 27.95
_cell_measurement_theta_min 2.55
_cell_volume 1443.8(12)
_computing_cell_refinement 'SAINT 6.36 (Bruker, 2002)'
_computing_data_collection 'SMART 5.628 (Bruker, 2002)'
_computing_data_reduction 'SAINT 6.36 (Bruker, 2002)'
_computing_molecular_graphics 'SHELXTL 6.12 (Bruker, 2001)'
_computing_publication_material 'SHELXTL 6.12 (Bruker, 2001)'
_computing_structure_refinement 'SHELXL-97 (Sheldrick, 1997)'
_computing_structure_solution 'SHELXS-90 (Sheldrick, 1990)'
_diffrn_ambient_temperature 100(2)
_diffrn_measured_fraction_theta_full 0.951
_diffrn_measured_fraction_theta_max 0.951
_diffrn_measurement_device_type 'SMART APEX CCD'
_diffrn_measurement_method '\w scans'
_diffrn_radiation_monochromator graphite
_diffrn_radiation_source 'normal-focus sealed tube'
_diffrn_radiation_type MoK\a
_diffrn_radiation_wavelength 0.71073
_diffrn_reflns_av_R_equivalents 0.0624
_diffrn_reflns_av_sigmaI/netI 0.0635
_diffrn_reflns_limit_h_max 31
_diffrn_reflns_limit_h_min -31
_diffrn_reflns_limit_k_max 6
_diffrn_reflns_limit_k_min -6
_diffrn_reflns_limit_l_max 14
_diffrn_reflns_limit_l_min -14
_diffrn_reflns_number 11383
_diffrn_reflns_theta_full 27.96
_diffrn_reflns_theta_max 27.96
_diffrn_reflns_theta_min 2.55
_diffrn_standards_decay_% <0.1
_diffrn_standards_interval_count 0
_diffrn_standards_interval_time 0
_diffrn_standards_number 0
_exptl_absorpt_coefficient_mu 1.492
_exptl_absorpt_correction_T_max 0.935
_exptl_absorpt_correction_T_min 0.712
_exptl_absorpt_correction_type multi-scan
_exptl_absorpt_process_details
;
SADABS; Sheldrick, (1996).
;
_exptl_crystal_colour light-yellow
_exptl_crystal_density_diffrn 1.528
_exptl_crystal_density_meas ?
_exptl_crystal_density_method .
_exptl_crystal_description plate
_exptl_crystal_F_000 696
_exptl_crystal_size_max 0.30
_exptl_crystal_size_mid 0.20
_exptl_crystal_size_min 0.04
_refine_diff_density_max 1.102
_refine_diff_density_min -1.019
_refine_diff_density_rms 0.120
_refine_ls_extinction_method none
_refine_ls_goodness_of_fit_ref 1.050
_refine_ls_hydrogen_treatment mixed
_refine_ls_matrix_type full
_refine_ls_number_parameters 185
_refine_ls_number_reflns 3293
_refine_ls_number_restraints 0
_refine_ls_restrained_S_all 1.050
_refine_ls_R_factor_all 0.0690
_refine_ls_R_factor_gt 0.0495
_refine_ls_shift/su_max 0.000
_refine_ls_shift/su_mean 0.000
_refine_ls_structure_factor_coef Fsqd
_refine_ls_weighting_details 'calc w=1/[\s^2^(Fo^2^)+(0.0489P)^2^+1.8949P] where P=(Fo^2^+2Fc^2^)/3'
_refine_ls_weighting_scheme calc
_refine_ls_wR_factor_gt 0.1061
_refine_ls_wR_factor_ref 0.1125
_reflns_number_gt 2600
_reflns_number_total 3293
_reflns_threshold_expression I>2\s(I)
_cod_data_source_file ic901246w_si_002_1.cif
_cod_data_source_block 1_cag109
_cod_depositor_comments
;
The following automatic conversions were performed:
'_symmetry_cell_setting' value 'Monoclinic' changed to 'monoclinic'
according to '/home/saulius/struct/CIF-dictionaries/cif_core.dic'
dictionary named 'cif_core.dic' version 2.4.1 from 2010-06-29.

Automatic conversion script
Id: cif_fix_enum 1527 2010-12-29 10:47:43Z saulius 
;
_cod_original_cell_volume 1443.9(12)
_cod_original_sg_symbol_Hall '-P 2ybc '
_cod_original_sg_symbol_H-M 'P 21/c'
_cod_original_formula_sum 'C11 H20 N4 Ni1 O2 S1'
_cod_database_code 4303476

loop_
_symmetry_equiv_pos_as_xyz
'x, y, z'
'-x, y+1/2, -z+1/2'
'-x, -y, -z'
'x, -y-1/2, z-1/2'

loop_
_atom_site_label
_atom_site_type_symbol
_atom_site_fract_x
_atom_site_fract_y
_atom_site_fract_z
_atom_site_U_iso_or_equiv
_atom_site_adp_type
_atom_site_occupancy
_atom_site_symmetry_multiplicity
_atom_site_calc_flag
_atom_site_refinement_flags
_atom_site_disorder_assembly
_atom_site_disorder_group
Ni1 Ni 0.275290(17) 0.48209(7) 0.78702(4) 0.01115(14) Uani 1 1 d . . .
S1 S 0.34151(3) 0.24494(15) 0.87653(7) 0.01183(19) Uani 1 1 d . . .
O1 O 0.12769(10) 0.7429(5) 0.6377(2) 0.0250(6) Uani 1 1 d . . .
N1 N 0.21177(11) 0.3221(5) 0.8346(2) 0.0140(6) Uani 1 1 d . . .
N2 N 0.11997(12) 0.2950(6) 0.8107(3) 0.0204(7) Uani 1 1 d . . .
N3 N 0.22242(11) 0.6778(5) 0.6934(2) 0.0150(6) Uani 1 1 d . . .
N4 N 0.32907(11) 0.6888(5) 0.7249(2) 0.0126(6) Uani 1 1 d . . .
H4N H 0.3359(16) 0.810(7) 0.776(4) 0.022(11) Uiso 1 1 d . . .
C1 C 0.16417(14) 0.4173(7) 0.7777(3) 0.0160(7) Uani 1 1 d . . .
C2 C 0.19684(14) 0.1314(6) 0.9059(3) 0.0173(7) Uani 1 1 d . . .
H2 H 0.2219 0.0293 0.9566 0.021 Uiso 1 1 calc R . .
C3 C 0.13989(15) 0.1129(7) 0.8918(3) 0.0211(8) Uani 1 1 d . . .
H3 H 0.1183 -0.0030 0.9304 0.025 Uiso 1 1 calc R . .
C4 C 0.06103(15) 0.3336(9) 0.7639(4) 0.0358(11) Uani 1 1 d . . .
H4A H 0.0537 0.5144 0.7530 0.054 Uiso 1 1 calc R . .
H4B H 0.0373 0.2652 0.8200 0.054 Uiso 1 1 calc R . .
H4C H 0.0527 0.2470 0.6875 0.054 Uiso 1 1 calc R . .
C5 C 0.16857(14) 0.6319(7) 0.6941(3) 0.0167(7) Uani 1 1 d . . .
C6 C 0.24372(14) 0.8746(6) 0.6209(3) 0.0162(7) Uani 1 1 d . . .
H6A H 0.2430 1.0409 0.6603 0.019 Uiso 1 1 calc R . .
H6B H 0.2210 0.8844 0.5421 0.019 Uiso 1 1 calc R . .
C7 C 0.30324(14) 0.7973(6) 0.6088(3) 0.0161(7) Uani 1 1 d . . .
H7A H 0.3034 0.6702 0.5451 0.019 Uiso 1 1 calc R . .
H7B H 0.3249 0.9458 0.5881 0.019 Uiso 1 1 calc R . .
C8 C 0.38235(14) 0.5553(6) 0.7170(3) 0.0141(7) Uani 1 1 d . . .
H8A H 0.4110 0.6784 0.6996 0.017 Uiso 1 1 calc R . .
H8B H 0.3771 0.4322 0.6510 0.017 Uiso 1 1 calc R . .
C9 C 0.40258(14) 0.4172(6) 0.8331(3) 0.0133(7) Uani 1 1 d . . .
C10 C 0.42519(14) 0.6010(6) 0.9317(3) 0.0165(7) Uani 1 1 d . . .
H10A H 0.4589 0.6828 0.9108 0.025 Uiso 1 1 calc R . .
H10B H 0.4342 0.5084 1.0064 0.025 Uiso 1 1 calc R . .
H10C H 0.3969 0.7293 0.9411 0.025 Uiso 1 1 calc R . .
C11 C 0.44864(14) 0.2327(6) 0.8104(3) 0.0198(8) Uani 1 1 d . . .
H11A H 0.4796 0.3258 0.7830 0.030 Uiso 1 1 calc R . .
H11B H 0.4338 0.1108 0.7495 0.030 Uiso 1 1 calc R . .
H11C H 0.4620 0.1431 0.8840 0.030 Uiso 1 1 calc R . .
O2 O 0.02407(13) 0.7500(6) 0.5042(3) 0.0354(7) Uani 1 1 d . . .
H20 H 0.009(2) 0.598(9) 0.496(5) 0.053 Uiso 1 1 d . . .
H21 H 0.059(2) 0.768(9) 0.536(5) 0.053 Uiso 1 1 d . . .

loop_
_atom_site_aniso_label
_atom_site_aniso_U_11
_atom_site_aniso_U_22
_atom_site_aniso_U_33
_atom_site_aniso_U_23
_atom_site_aniso_U_13
_atom_site_aniso_U_12
Ni1 0.0140(2) 0.0128(2) 0.0064(2) 0.00075(16) 0.00023(15) 0.00049(17)
S1 0.0141(4) 0.0122(4) 0.0092(4) 0.0009(3) 0.0011(3) -0.0002(3)
O1 0.0197(13) 0.0347(15) 0.0187(13) 0.0063(12) -0.0043(10) 0.0074(12)
N1 0.0161(14) 0.0188(14) 0.0073(13) -0.0017(11) 0.0022(10) 0.0002(12)
N2 0.0162(15) 0.0341(17) 0.0104(14) 0.0028(13) 0.0000(11) -0.0001(13)
N3 0.0186(15) 0.0183(14) 0.0074(14) 0.0041(11) -0.0004(11) 0.0013(12)
N4 0.0179(15) 0.0133(13) 0.0060(13) -0.0007(11) -0.0002(11) 0.0008(11)
C1 0.0135(16) 0.0262(18) 0.0076(16) -0.0022(14) -0.0011(12) 0.0035(14)
C2 0.0204(18) 0.0195(17) 0.0114(17) 0.0023(14) -0.0009(13) -0.0036(14)
C3 0.0222(19) 0.0296(19) 0.0112(17) 0.0029(15) 0.0005(14) -0.0044(16)
C4 0.0150(19) 0.062(3) 0.029(2) 0.016(2) -0.0012(16) -0.0055(19)
C5 0.0197(18) 0.0247(18) 0.0053(15) -0.0020(14) -0.0006(13) 0.0042(15)
C6 0.0231(18) 0.0165(16) 0.0078(16) 0.0028(13) -0.0021(13) 0.0004(14)
C7 0.0236(18) 0.0181(16) 0.0062(15) 0.0042(13) 0.0009(13) -0.0007(14)
C8 0.0163(17) 0.0158(16) 0.0105(16) 0.0001(13) 0.0035(12) -0.0014(13)
C9 0.0162(17) 0.0113(14) 0.0124(16) -0.0004(13) 0.0018(13) -0.0014(13)
C10 0.0163(17) 0.0171(16) 0.0150(17) -0.0013(14) -0.0024(13) -0.0008(14)
C11 0.0181(18) 0.0156(16) 0.026(2) 0.0029(15) 0.0039(15) 0.0011(14)
O2 0.0261(16) 0.0448(18) 0.0314(17) 0.0000(15) -0.0108(13) 0.0048(15)

loop_
_atom_type_symbol
_atom_type_description
_atom_type_scat_dispersion_real
_atom_type_scat_dispersion_imag
_atom_type_scat_source
C C 0.0033 0.0016 'International Tables Vol C Tables 4.2.6.8 and 6.1.1.4'
H H 0.0000 0.0000 'International Tables Vol C Tables 4.2.6.8 and 6.1.1.4'
N N 0.0061 0.0033 'International Tables Vol C Tables 4.2.6.8 and 6.1.1.4'
O O 0.0106 0.0060 'International Tables Vol C Tables 4.2.6.8 and 6.1.1.4'
S S 0.1246 0.1234 'International Tables Vol C Tables 4.2.6.8 and 6.1.1.4'
Ni Ni 0.3393 1.1124 'International Tables Vol C Tables 4.2.6.8 and 6.1.1.4'

loop_
_geom_angle_atom_site_label_1
_geom_angle_atom_site_label_2
_geom_angle_atom_site_label_3
_geom_angle
_geom_angle_site_symmetry_1
_geom_angle_site_symmetry_3
_geom_angle_publ_flag
N3 Ni1 N1 83.77(12) . . no
N3 Ni1 N4 85.32(12) . . no
N1 Ni1 N4 168.94(12) . . no
N3 Ni1 S1 173.00(9) . . no
N1 Ni1 S1 100.47(9) . . no
N4 Ni1 S1 90.57(9) . . no
C9 S1 Ni1 98.81(11) . . no
C1 N1 C2 106.7(3) . . no
C1 N1 Ni1 111.7(2) . . no
C2 N1 Ni1 141.6(2) . . no
C1 N2 C3 107.6(3) . . no
C1 N2 C4 126.9(3) . . no
C3 N2 C4 125.3(3) . . no
C5 N3 C6 123.5(3) . . no
C5 N3 Ni1 119.6(2) . . no
C6 N3 Ni1 116.9(2) . . no
C8 N4 C7 113.3(3) . . no
C8 N4 Ni1 112.8(2) . . no
C7 N4 Ni1 108.7(2) . . no
C8 N4 H4N 108(3) . . no
C7 N4 H4N 109(3) . . no
Ni1 N4 H4N 105(3) . . no
N1 C1 N2 110.3(3) . . no
N1 C1 C5 117.7(3) . . no
N2 C1 C5 132.0(3) . . no
C3 C2 N1 108.7(3) . . no
C3 C2 H2 125.6 . . no
N1 C2 H2 125.6 . . no
C2 C3 N2 106.7(3) . . no
C2 C3 H3 126.7 . . no
N2 C3 H3 126.7 . . no
N2 C4 H4A 109.5 . . no
N2 C4 H4B 109.5 . . no
H4A C4 H4B 109.5 . . no
N2 C4 H4C 109.5 . . no
H4A C4 H4C 109.5 . . no
H4B C4 H4C 109.5 . . no
O1 C5 N3 128.4(3) . . no
O1 C5 C1 124.5(3) . . no
N3 C5 C1 107.1(3) . . no
N3 C6 C7 105.4(3) . . no
N3 C6 H6A 110.7 . . no
C7 C6 H6A 110.7 . . no
N3 C6 H6B 110.7 . . no
C7 C6 H6B 110.7 . . no
H6A C6 H6B 108.8 . . no
N4 C7 C6 108.4(3) . . no
N4 C7 H7A 110.0 . . no
C6 C7 H7A 110.0 . . no
N4 C7 H7B 110.0 . . no
C6 C7 H7B 110.0 . . no
H7A C7 H7B 108.4 . . no
N4 C8 C9 111.0(3) . . no
N4 C8 H8A 109.4 . . no
C9 C8 H8A 109.4 . . no
N4 C8 H8B 109.4 . . no
C9 C8 H8B 109.4 . . no
H8A C8 H8B 108.0 . . no
C11 C9 C8 108.6(3) . . no
C11 C9 C10 109.4(3) . . no
C8 C9 C10 111.7(3) . . no
C11 C9 S1 110.6(2) . . no
C8 C9 S1 106.7(2) . . no
C10 C9 S1 109.8(2) . . no
C9 C10 H10A 109.5 . . no
C9 C10 H10B 109.5 . . no
H10A C10 H10B 109.5 . . no
C9 C10 H10C 109.5 . . no
H10A C10 H10C 109.5 . . no
H10B C10 H10C 109.5 . . no
C9 C11 H11A 109.5 . . no
C9 C11 H11B 109.5 . . no
H11A C11 H11B 109.5 . . no
C9 C11 H11C 109.5 . . no
H11A C11 H11C 109.5 . . no
H11B C11 H11C 109.5 . . no
H20 O2 H21 120(5) . . no

loop_
_geom_bond_atom_site_label_1
_geom_bond_atom_site_label_2
_geom_bond_distance
_geom_bond_site_symmetry_2
_geom_bond_publ_flag
Ni1 N3 1.869(3) . no
Ni1 N1 1.893(3) . no
Ni1 N4 1.904(3) . no
Ni1 S1 2.1810(11) . no
S1 C9 1.856(3) . no
O1 C5 1.253(4) . no
N1 C1 1.343(4) . no
N1 C2 1.373(4) . no
N2 C1 1.344(5) . no
N2 C3 1.378(5) . no
N2 C4 1.469(5) . no
N3 C5 1.325(4) . no
N3 C6 1.463(4) . no
N4 C8 1.482(4) . no
N4 C7 1.499(4) . no
N4 H4N 0.87(4) . no
C1 C5 1.495(5) . no
C2 C3 1.368(5) . no
C2 H2 0.9500 . no
C3 H3 0.9500 . no
C4 H4A 0.9800 . no
C4 H4B 0.9800 . no
C4 H4C 0.9800 . no
C6 C7 1.519(5) . no
C6 H6A 0.9900 . no
C6 H6B 0.9900 . no
C7 H7A 0.9900 . no
C7 H7B 0.9900 . no
C8 C9 1.533(5) . no
C8 H8A 0.9900 . no
C8 H8B 0.9900 . no
C9 C11 1.529(5) . no
C9 C10 1.531(5) . no
C10 H10A 0.9800 . no
C10 H10B 0.9800 . no
C10 H10C 0.9800 . no
C11 H11A 0.9800 . no
C11 H11B 0.9800 . no
C11 H11C 0.9800 . no
O2 H20 0.88(5) . no
O2 H21 0.88(5) . no

loop_
_geom_torsion_atom_site_label_1
_geom_torsion_atom_site_label_2
_geom_torsion_atom_site_label_3
_geom_torsion_atom_site_label_4
_geom_torsion
_geom_torsion_site_symmetry_1
_geom_torsion_site_symmetry_2
_geom_torsion_site_symmetry_3
_geom_torsion_site_symmetry_4
_geom_torsion_publ_flag
N1 Ni1 S1 C9 -177.53(13) . . . . no
N4 Ni1 S1 C9 1.73(14) . . . . no
N3 Ni1 N1 C1 2.1(2) . . . . no
N4 Ni1 N1 C1 11.6(7) . . . . no
S1 Ni1 N1 C1 -172.2(2) . . . . no
N3 Ni1 N1 C2 178.9(4) . . . . no
N4 Ni1 N1 C2 -171.6(5) . . . . no
S1 Ni1 N1 C2 4.6(4) . . . . no
N1 Ni1 N3 C5 -1.4(3) . . . . no
N4 Ni1 N3 C5 -179.6(3) . . . . no
N1 Ni1 N3 C6 179.4(2) . . . . no
N4 Ni1 N3 C6 1.3(2) . . . . no
N3 Ni1 N4 C8 -150.3(2) . . . . no
N1 Ni1 N4 C8 -159.7(5) . . . . no
S1 Ni1 N4 C8 24.1(2) . . . . no
N3 Ni1 N4 C7 -23.7(2) . . . . no
N1 Ni1 N4 C7 -33.1(7) . . . . no
S1 Ni1 N4 C7 150.6(2) . . . . no
C2 N1 C1 N2 0.3(4) . . . . no
Ni1 N1 C1 N2 178.2(2) . . . . no
C2 N1 C1 C5 179.4(3) . . . . no
Ni1 N1 C1 C5 -2.7(4) . . . . no
C3 N2 C1 N1 -0.3(4) . . . . no
C4 N2 C1 N1 -176.4(3) . . . . no
C3 N2 C1 C5 -179.3(4) . . . . no
C4 N2 C1 C5 4.6(6) . . . . no
C1 N1 C2 C3 -0.2(4) . . . . no
Ni1 N1 C2 C3 -177.1(3) . . . . no
N1 C2 C3 N2 0.0(4) . . . . no
C1 N2 C3 C2 0.1(4) . . . . no
C4 N2 C3 C2 176.4(3) . . . . no
C6 N3 C5 O1 -0.9(6) . . . . no
Ni1 N3 C5 O1 179.9(3) . . . . no
C6 N3 C5 C1 179.4(3) . . . . no
Ni1 N3 C5 C1 0.3(4) . . . . no
N1 C1 C5 O1 -178.1(3) . . . . no
N2 C1 C5 O1 0.9(6) . . . . no
N1 C1 C5 N3 1.6(4) . . . . no
N2 C1 C5 N3 -179.5(3) . . . . no
C5 N3 C6 C7 -158.3(3) . . . . no
Ni1 N3 C6 C7 20.8(3) . . . . no
C8 N4 C7 C6 167.2(3) . . . . no
Ni1 N4 C7 C6 40.9(3) . . . . no
N3 C6 C7 N4 -38.6(3) . . . . no
C7 N4 C8 C9 -172.0(3) . . . . no
Ni1 N4 C8 C9 -48.0(3) . . . . no
N4 C8 C9 C11 166.1(3) . . . . no
N4 C8 C9 C10 -73.2(3) . . . . no
N4 C8 C9 S1 46.9(3) . . . . no
Ni1 S1 C9 C11 -143.4(2) . . . . no
Ni1 S1 C9 C8 -25.5(2) . . . . no
Ni1 S1 C9 C10 95.8(2) . . . . no
